data_2203123
loop_
_publ_author_name
'Alaoui Tahiri, Aziz'
'Messouri, Ibtissam'
'Lachkar, Mohammed'
'Zavalij, Peter Y.'
'Glaum, Robert '
'El Bali, Brahim'
'Ouarsal Rachid'

_publ_section_title
;
Dipotassium nickel(II) bis(dihydrogendiphosphate) dihydrate,
K~2~Ni(H~2~P~2~O~7~)~2~.2H~2~O
;
_journal_issue 1
_journal_name_full 'Acta Crystallographica, Section E'
_journal_page_first i3
_journal_page_last i5
_journal_paper_doi 10.1107/S1600536803028344
_journal_volume 60
_journal_year 2004
_chemical_formula_iupac 'K2 Ni2 (H2 P2 O7)2 (H2 O)2'
_chemical_formula_moiety '(K +)2, Ni 2+, (H2 O7 P2 2-)2, 2(H2 O)'
_chemical_formula_structural 'K2 Ni2 (H2 P2 O7)2 (H2 O)2'
_chemical_formula_sum 'H8 K2 Ni O16 P4'
_chemical_formula_weight 524.85
_chemical_name_systematic
;
Dipotasium nickel bis(dihydrogendiphosphate) dihydrate
;
_space_group_IT_number 2
_space_group_name_Hall '-P 1'
_space_group_name_H-M_alt 'P -1'
_symmetry_cell_setting triclinic
_symmetry_space_group_name_Hall '-P 1'
_symmetry_space_group_name_H-M 'P -1'
_atom_sites_solution_hydrogens difmap
_atom_sites_solution_primary direct
_atom_sites_solution_secondary difmap
_audit_creation_method 'SHELXL-97 & ZCIF'
_cell_angle_alpha 81.012(2)
_cell_angle_beta 72.301(2)
_cell_angle_gamma 83.691(2)
_cell_formula_units_Z 1
_cell_length_a 6.8554(8)
_cell_length_b 7.3124(9)
_cell_length_c 7.5610(9)
_cell_measurement_reflns_used 1086
_cell_measurement_temperature 293(2)
_cell_measurement_theta_max 28.8
_cell_measurement_theta_min 2.8
_cell_volume 355.87(7)
_computing_cell_refinement 'SAINT (Bruker, 1999)'
_computing_data_collection 'SMART (Bruker, 1999)'
_computing_data_reduction SAINT
_computing_molecular_graphics 'ATOMS (Dowty, 1999)'
_computing_publication_material
;
SHELXL97 (Sheldrick, 1997) and PLATOB (Spek, 1990)
;
_computing_structure_refinement 'SHELXL97 (Sheldrick, 1997)'
_computing_structure_solution 'SHELXS97 (Sheldrick, 1997)'
_database_code_amcsd 0010416
_diffrn_ambient_temperature 293(2)
_diffrn_detector_area_resol_mean 8.33
_diffrn_measured_fraction_theta_full 0.998
_diffrn_measured_fraction_theta_max 0.998
_diffrn_measurement_device_type 'Bruker SMART APEX'
_diffrn_measurement_method \w
_diffrn_radiation_monochromator graphite
_diffrn_radiation_source 'fine-focus sealed tube'
_diffrn_radiation_type MoK\a
_diffrn_radiation_wavelength 0.71073
_diffrn_reflns_av_R_equivalents 0.0459
_diffrn_reflns_av_sigmaI/netI 0.0723
_diffrn_reflns_limit_h_max 9
_diffrn_reflns_limit_h_min -9
_diffrn_reflns_limit_k_max 9
_diffrn_reflns_limit_k_min -9
_diffrn_reflns_limit_l_max 10
_diffrn_reflns_limit_l_min -10
_diffrn_reflns_number 3793
_diffrn_reflns_theta_full 28.27
_diffrn_reflns_theta_max 28.27
_diffrn_reflns_theta_min 2.83
_diffrn_standards_decay_% 1.10
_exptl_absorpt_coefficient_mu 2.483
_exptl_absorpt_correction_T_max 0.883
_exptl_absorpt_correction_T_min 0.692
_exptl_absorpt_correction_type multi-scan
_exptl_absorpt_process_details '(SADABS; Sheldrick, 1996)'
_exptl_crystal_colour light-green
_exptl_crystal_density_diffrn 2.449
_exptl_crystal_density_method 'not measured'
_exptl_crystal_description needle
_exptl_crystal_F_000 262
_exptl_crystal_size_max 0.28
_exptl_crystal_size_mid 0.06
_exptl_crystal_size_min 0.05
_refine_diff_density_max 0.558
_refine_diff_density_min -0.544
_refine_ls_extinction_method none
_refine_ls_goodness_of_fit_ref 0.955
_refine_ls_hydrogen_treatment constr
_refine_ls_matrix_type full
_refine_ls_number_parameters 123
_refine_ls_number_reflns 1757
_refine_ls_number_restraints 4
_refine_ls_restrained_S_all 0.954
_refine_ls_R_factor_all 0.0646
_refine_ls_R_factor_gt 0.0437
_refine_ls_shift/su_max 0.000
_refine_ls_shift/su_mean 0.000
_refine_ls_structure_factor_coef Fsqd
_refine_ls_weighting_details 'w = 1/[\s^2^(Fo^2^)+(0.045P)^2^] P = (Fo^2^+2Fc^2^)/3'
_refine_ls_weighting_scheme calc
_refine_ls_wR_factor_gt 0.0925
_refine_ls_wR_factor_ref 0.0989
_reflns_number_gt 1290
_reflns_number_total 1757
_reflns_threshold_expression I>2\s(I)
_cod_depositor_comments
;
The following automatic conversions were performed:
'_geom_angle_publ_flag' value 'Yes' changed to 'yes' according to
'/home/saulius/struct/CIF-dictionaries/cif_core.dic' dictionary named
'cif_core.dic' version 2.4.1 from 2010-06-29 (12
times).

'_geom_bond_publ_flag' value 'Yes' changed to 'yes' according to
'/home/saulius/struct/CIF-dictionaries/cif_core.dic' dictionary named
'cif_core.dic' version 2.4.1 from 2010-06-29 (19
times).

'_geom_hbond_publ_flag' value 'Yes' changed to 'yes' according to
'/home/saulius/struct/CIF-dictionaries/cif_core.dic' dictionary named
'cif_core.dic' version 2.4.1 from 2010-06-29 (4 times).

Automatic conversion script
Id: cif_fix_enum 1527 2010-12-29 10:47:43Z saulius 
;
_cod_database_code 2203123
_amcsd_formula_title K2Ni(H2P2O7)2*2H2O

loop_
_space_group_symop_operation_xyz
'x, y, z'
'-x, -y, -z'

loop_
_atom_site_label
_atom_site_fract_x
_atom_site_fract_y
_atom_site_fract_z
_atom_site_U_iso_or_equiv
_atom_site_adp_type
_atom_site_calc_flag
_atom_site_refinement_flags
_atom_site_occupancy
_atom_site_type_symbol
K 0.89190(16) 0.26756(14) 0.70308(14) 0.0343(3) Uani d . 1 K
Ni 0.5000 0.5000 0.5000 0.0171(2) Uani d S 1 Ni
P1 0.32676(15) 0.27260(14) 0.24671(14) 0.0177(2) Uani d . 1 P
P2 0.75328(15) 0.19077(14) 0.24060(14) 0.0172(2) Uani d . 1 P
O1 0.5669(4) 0.2310(4) 0.1500(4) 0.0234(6) Uani d . 1 O
O2 0.2983(4) 0.3920(4) 0.3973(4) 0.0207(6) Uani d . 1 O
O3 0.2424(4) 0.3528(4) 0.0886(4) 0.0230(6) Uani d . 1 O
O4 0.2371(5) 0.0813(4) 0.3333(4) 0.0256(7) Uani d D 1 O
H4 0.248(7) 0.054(7) 0.435(5) 0.037(15) Uiso d D 1 H
O5 0.7435(4) 0.3319(4) 0.3681(4) 0.0229(6) Uani d . 1 O
O6 0.9340(4) 0.2145(4) 0.0597(4) 0.0239(6) Uani d D 1 O
H6 1.021(6) 0.270(7) 0.068(8) 0.048(17) Uiso d D 1 H
O7 0.7472(4) -0.0067(4) 0.3329(4) 0.0263(7) Uani d . 1 O
O1W 0.5489(5) 0.7052(4) 0.2727(4) 0.0237(7) Uani d D 1 O
H1W 0.608(7) 0.674(7) 0.174(5) 0.036(15) Uiso d D 1 H
H2W 0.596(7) 0.792(5) 0.286(7) 0.036(15) Uiso d D 1 H

loop_
_atom_site_aniso_label
_atom_site_aniso_U_11
_atom_site_aniso_U_22
_atom_site_aniso_U_33
_atom_site_aniso_U_12
_atom_site_aniso_U_13
_atom_site_aniso_U_23
K 0.0414(6) 0.0312(6) 0.0335(6) 0.0084(4) -0.0185(5) -0.0060(5)
Ni 0.0183(4) 0.0166(4) 0.0171(4) -0.0004(3) -0.0059(3) -0.0035(3)
P1 0.0170(5) 0.0194(5) 0.0183(5) -0.0010(4) -0.0073(4) -0.0034(4)
P2 0.0169(5) 0.0186(5) 0.0161(5) 0.0000(4) -0.0050(4) -0.0031(4)
O1 0.0181(14) 0.0336(17) 0.0210(15) 0.0028(12) -0.0087(12) -0.0080(13)
O2 0.0172(14) 0.0226(15) 0.0224(15) -0.0014(11) -0.0047(11) -0.0052(12)
O3 0.0242(15) 0.0270(16) 0.0191(14) -0.0052(12) -0.0092(12) 0.0017(12)
O4 0.0355(18) 0.0192(15) 0.0243(17) -0.0070(13) -0.0119(14) 0.0007(13)
O5 0.0210(15) 0.0277(16) 0.0227(15) 0.0038(12) -0.0083(12) -0.0115(13)
O6 0.0214(15) 0.0313(17) 0.0189(15) -0.0062(13) -0.0030(13) -0.0056(13)
O7 0.0359(17) 0.0202(15) 0.0238(15) -0.0073(13) -0.0118(13) 0.0040(12)
O1W 0.0312(17) 0.0197(16) 0.0184(16) -0.0038(13) -0.0036(13) -0.0032(13)

loop_
_atom_type_symbol
_atom_type_description
_atom_type_scat_dispersion_real
_atom_type_scat_dispersion_imag
_atom_type_scat_source
O O 0.0106 0.0060 'International Tables Vol C Tables 4.2.6.8 and 6.1.1.4'
H H 0.0000 0.0000 'International Tables Vol C Tables 4.2.6.8 and 6.1.1.4'
P P 0.1023 0.0942 'International Tables Vol C Tables 4.2.6.8 and 6.1.1.4'
K K 0.2009 0.2494 'International Tables Vol C Tables 4.2.6.8 and 6.1.1.4'
Ni Ni 0.3393 1.1124 'International Tables Vol C Tables 4.2.6.8 and 6.1.1.4'

loop_
_geom_angle_atom_site_label_1
_geom_angle_atom_site_label_2
_geom_angle_atom_site_label_3
_geom_angle_site_symmetry_1
_geom_angle_site_symmetry_3
_geom_angle
_geom_angle_publ_flag
O6 K O2 1_556 2_666 115.34(9) ?
O6 K O4 1_556 2_656 103.55(9) ?
O2 K O4 2_666 2_656 123.02(9) ?
O6 K O7 1_556 2_756 77.33(9) ?
O2 K O7 2_666 2_756 151.46(9) ?
O4 K O7 2_656 2_756 74.07(8) ?
O6 K O1W 1_556 2_666 109.37(9) ?
O2 K O1W 2_666 2_666 60.07(8) ?
O4 K O1W 2_656 2_666 68.84(9) ?
O7 K O1W 2_756 2_666 142.86(9) ?
O6 K O5 1_556 . 166.61(9) ?
O2 K O5 2_666 . 58.82(8) ?
O4 K O5 2_656 . 73.65(9) ?
O7 K O5 2_756 . 113.64(8) ?
O1W K O5 2_666 . 57.29(8) ?
O6 K O2 1_556 1_655 112.09(8) ?
O2 K O2 2_666 1_655 88.13(8) ?
O4 K O2 2_656 1_655 114.51(8) ?
O7 K O2 2_756 1_655 63.35(8) ?
O1W K O2 2_666 1_655 135.72(8) ?
O5 K O2 . 1_655 80.54(7) ?
O6 K O3 1_556 2_666 67.56(8) ?
O2 K O3 2_666 2_666 48.31(7) ?
O4 K O3 2_656 2_666 145.29(9) ?
O7 K O3 2_756 2_666 131.24(8) ?
O1W K O3 2_666 2_666 82.30(8) ?
O5 K O3 . 2_666 107.00(7) ?
O2 K O3 1_655 2_666 99.50(7) ?
O5 Ni O5 2_666 . 180.0 ?
O5 Ni O2 2_666 2_666 93.03(10) ?
O5 Ni O2 . 2_666 86.97(10) ?
O5 Ni O2 2_666 . 86.97(10) ?
O5 Ni O2 . . 93.03(10) ?
O2 Ni O2 2_666 . 180.00(13) ?
O5 Ni O1W 2_666 . 87.06(12) ?
O5 Ni O1W . . 92.94(12) ?
O2 Ni O1W 2_666 . 91.37(12) ?
O2 Ni O1W . . 88.63(12) ?
O5 Ni O1W 2_666 2_666 92.94(12) ?
O5 Ni O1W . 2_666 87.06(12) ?
O2 Ni O1W 2_666 2_666 88.63(12) ?
O2 Ni O1W . 2_666 91.37(12) ?
O1W Ni O1W . 2_666 180.0 ?
O2 P1 O3 . . 116.38(16) yes
O2 P1 O4 . . 110.01(17) yes
O3 P1 O4 . . 109.28(16) yes
O2 P1 O1 . . 109.40(15) yes
O3 P1 O1 . . 104.78(15) yes
O4 P1 O1 . . 106.44(16) yes
O7 P2 O5 . . 114.66(17) yes
O7 P2 O6 . . 111.44(17) yes
O5 P2 O6 . . 112.52(17) yes
O7 P2 O1 . . 107.50(16) yes
O5 P2 O1 . . 110.49(15) yes
O6 P2 O1 . . 98.98(16) yes
P1 O1 P2 . . 130.13(18) ?
P1 O2 Ni . . 133.08(16) ?
P1 O2 K . 2_666 108.45(14) ?
Ni O2 K . 2_666 95.80(10) ?
P1 O2 K . 1_455 104.60(13) ?
Ni O2 K . 1_455 114.33(10) ?
K O2 K 2_666 1_455 91.87(8) ?
P1 O3 K . 2_666 86.80(12) ?
P1 O4 K . 2_656 151.30(17) ?
P1 O4 H4 . . 110(4) ?
K O4 H4 2_656 . 97(4) ?
P2 O5 Ni . . 129.99(16) ?
P2 O5 K . . 125.63(14) ?
Ni O5 K . . 90.85(9) ?
P2 O6 K . 1_554 124.22(16) ?
P2 O6 H6 . . 114(4) ?
K O6 H6 1_554 . 113(4) ?
P2 O7 K . 2_756 124.07(15) ?
Ni O1W K . 2_666 90.63(11) ?
Ni O1W H1W . . 117(4) ?
K O1W H1W 2_666 . 106(4) ?
Ni O1W H2W . . 114(4) ?
K O1W H2W 2_666 . 118(4) ?
H1W O1W H2W . . 109(5) ?

loop_
_geom_bond_atom_site_label_1
_geom_bond_atom_site_label_2
_geom_bond_site_symmetry_2
_geom_bond_distance
_geom_bond_publ_flag
K O6 1_556 2.761(3) yes
K O2 2_666 2.788(3) yes
K O4 2_656 2.869(3) yes
K O7 2_756 2.924(3) yes
K O1W 2_666 2.958(3) yes
K O5 . 2.960(3) yes
K O2 1_655 3.149(3) yes
K O3 2_666 3.311(3) yes
Ni O5 2_666 2.052(3) ?
Ni O5 . 2.052(3) yes
Ni O2 2_666 2.055(3) ?
Ni O2 . 2.055(3) yes
Ni O1W . 2.067(3) yes
Ni O1W 2_666 2.067(3) ?
P1 O2 . 1.495(3) yes
P1 O3 . 1.495(3) yes
P1 O4 . 1.556(3) yes
P1 O1 . 1.602(3) yes
P2 O7 . 1.501(3) yes
P2 O5 . 1.502(3) yes
P2 O6 . 1.542(3) yes
P2 O1 . 1.604(3) yes
O2 K 2_666 2.788(3) ?
O2 K 1_455 3.149(3) ?
O3 K 2_666 3.311(3) ?
O4 K 2_656 2.869(3) ?
O4 H4 . 0.79(3) ?
O6 K 1_554 2.761(3) ?
O6 H6 . 0.78(3) ?
O7 K 2_756 2.924(3) ?
O1W K 2_666 2.958(3) ?
O1W H1W . 0.79(3) ?
O1W H2W . 0.77(3) ?

loop_
_geom_hbond_atom_site_label_D
_geom_hbond_atom_site_label_H
_geom_hbond_atom_site_label_A
_geom_hbond_site_symmetry_A
_geom_hbond_distance_DH
_geom_hbond_distance_HA
_geom_hbond_distance_DA
_geom_hbond_angle_DHA
_geom_hbond_publ_flag
O4 H4 O7 2_656 0.79(3) 1.74(3) 2.530(4) 175(5) yes
O6 H6 O3 1_655 0.78(3) 1.75(3) 2.522(4) 169(6) yes
O1W H1W O3 2_665 0.79(3) 1.97(3) 2.746(4) 169(5) yes
O1W H2W O7 1_565 0.77(3) 2.02(3) 2.793(4) 172(5) yes

loop_
_geom_torsion_atom_site_label_1
_geom_torsion_atom_site_label_2
_geom_torsion_atom_site_label_3
_geom_torsion_atom_site_label_4
_geom_torsion_site_symmetry_1
_geom_torsion_site_symmetry_4
_geom_torsion
O2 P1 O1 P2 . . 38.3(3)
O3 P1 O1 P2 . . 163.7(2)
O4 P1 O1 P2 . . -80.6(3)
O7 P2 O1 P1 . . 77.6(3)
O5 P2 O1 P1 . . -48.2(3)
O6 P2 O1 P1 . . -166.4(2)
O3 P1 O2 Ni . . -120.1(2)
O4 P1 O2 Ni . . 114.9(2)
O1 P1 O2 Ni . . -1.7(3)
O3 P1 O2 K . 2_666 -2.90(19)
O4 P1 O2 K . 2_666 -127.86(15)
O1 P1 O2 K . 2_666 115.55(14)
O3 P1 O2 K . 1_455 94.13(16)
O4 P1 O2 K . 1_455 -30.83(17)
O1 P1 O2 K . 1_455 -147.42(13)
O5 Ni O2 P1 2_666 . 166.6(2)
O5 Ni O2 P1 . . -13.4(2)
O1W Ni O2 P1 . . 79.5(2)
O1W Ni O2 P1 2_666 . -100.5(2)
O5 Ni O2 K 2_666 2_666 44.59(10)
O5 Ni O2 K . 2_666 -135.41(10)
O1W Ni O2 K . 2_666 -42.54(11)
O1W Ni O2 K 2_666 2_666 137.46(11)
O5 Ni O2 K 2_666 1_455 -50.10(12)
O5 Ni O2 K . 1_455 129.90(12)
O1W Ni O2 K . 1_455 -137.23(12)
O1W Ni O2 K 2_666 1_455 42.77(12)
O2 P1 O3 K . 2_666 2.32(16)
O4 P1 O3 K . 2_666 127.65(14)
O1 P1 O3 K . 2_666 -118.63(12)
O2 P1 O4 K . 2_656 167.8(3)
O3 P1 O4 K . 2_656 38.9(4)
O1 P1 O4 K . 2_656 -73.8(4)
O7 P2 O5 Ni . . -100.2(2)
O6 P2 O5 Ni . . 131.0(2)
O1 P2 O5 Ni . . 21.4(3)
O7 P2 O5 K . . 28.4(2)
O6 P2 O5 K . . -100.3(2)
O1 P2 O5 K . . 150.10(15)
O2 Ni O5 P2 2_666 . -178.2(2)
O2 Ni O5 P2 . . 1.8(2)
O1W Ni O5 P2 . . -87.0(2)
O1W Ni O5 P2 2_666 . 93.0(2)
O2 Ni O5 K 2_666 . 41.13(9)
O2 Ni O5 K . . -138.87(9)
O1W Ni O5 K . . 132.36(10)
O1W Ni O5 K 2_666 . -47.64(10)
O6 K O5 P2 1_556 . -110.2(4)
O2 K O5 P2 2_666 . -177.7(2)
O4 K O5 P2 2_656 . -30.47(17)
O7 K O5 P2 2_756 . 33.4(2)
O1W K O5 P2 2_666 . -105.5(2)
O2 K O5 P2 1_655 . 88.69(18)
O3 K O5 P2 2_666 . -174.19(16)
O6 K O5 Ni 1_556 . 33.0(4)
O2 K O5 Ni 2_666 . -34.48(8)
O4 K O5 Ni 2_656 . 112.80(11)
O7 K O5 Ni 2_756 . 176.66(9)
O1W K O5 Ni 2_666 . 37.80(9)
O2 K O5 Ni 1_655 . -128.05(10)
O3 K O5 Ni 2_666 . -30.92(11)
O7 P2 O6 K . 1_554 106.57(19)
O5 P2 O6 K . 1_554 -123.03(18)
O1 P2 O6 K . 1_554 -6.3(2)
O5 P2 O7 K . 2_756 -101.83(18)
O6 P2 O7 K . 2_756 27.5(2)
O1 P2 O7 K . 2_756 134.90(16)
O5 Ni O1W K 2_666 2_666 -47.69(9)
O5 Ni O1W K . 2_666 132.31(9)
O2 Ni O1W K 2_666 2_666 -140.66(9)
O2 Ni O1W K . 2_666 39.34(9)

loop_
_cod_related_entry_id
_cod_related_entry_database
_cod_related_entry_code
1 AMCSD 0010416
